data_8103940
loop_
_publ_author_name
'Bensch, W.'
'Koy, J.'

_publ_section_title
;
 Crystal structure of thallium chromium diphosphate, Tl Cr P2 O7
;
_journal_name_full 'Zeitschrift fuer Kristallographie (149,1979-)'
_journal_page_first 445
_journal_page_last 445
_journal_volume 210
_journal_year 1995
_chemical_formula_sum 'Cr O7 P2 Tl'
_chemical_name_systematic 'Tl Cr (P2 O7)'
_space_group_IT_number 14
_symmetry_space_group_name_Hall '-P 2ybc'
_symmetry_space_group_name_H-M 'P 1 21/c 1'
_cell_angle_alpha 90
_cell_angle_beta 106.02
_cell_angle_gamma 90
_cell_formula_units_Z 4
_cell_length_a 7.469
_cell_length_b 9.895
_cell_length_c 8.208
_cell_volume 583.061
_citation_journal_id_ASTM ZEKRDZ
_cod_data_source_file Bensch_ZEKRDZ_1995_1699.cif
_cod_data_source_block Cr1O7P2Tl1
_cod_original_cell_volume 583.0607
_cod_original_formula_sum 'Cr1 O7 P2 Tl1'
_cod_database_code 8103940

loop_
_symmetry_equiv_pos_as_xyz
x,y,z
-x,y+1/2,-z+1/2
-x,-y,-z
x,-y-1/2,z-1/2

loop_
_atom_site_label
_atom_site_type_symbol
_atom_site_fract_x
_atom_site_fract_y
_atom_site_fract_z
_atom_site_occupancy
_atom_site_U_iso_or_equiv
P1 P+5 0.63171 0.09498 0.33261 1 0.0
O2 O-2 1.12963 0.07383 0.23259 1 0.0
O5 O-2 0.50903 0.00194 -0.22405 1 0.0
O3 O-2 0.8187 0.10585 0.01127 1 0.0
Cr1 Cr+3 0.73793 0.10077 -0.23879 1 0.0
O7 O-2 0.64558 0.08885 0.51607 1 0.0
Tl1 Tl+1 1.3159 0.31056 0.45263 1 0.0
O4 O-2 0.83086 0.05366 0.3103 1 0.0
P2 P+5 0.93507 0.13263 0.18894 1 0.0
O1 O-2 0.94519 0.2811 0.24084 1 0.0
O6 O-2 0.58632 0.26329 -0.24225 1 0.0
